data_7719687
loop_
_publ_author_name
'Choroba, Katarzyna'
'Machura, Barbara'
'Bie&#x144;ko, Alina'
'Sawka, Jacek'
'Bie&#x144;ko, Dariusz C'
'Rajn&#xe1;k, Cyril'
'Titi&#x161;, J&#xe1;n'
'Bo&#x10d;a, Roman'
'Ozerov, Mykhaylo'
'Ozarowski, Andrew'

_publ_section_title
;
 Further insights into controlling the anisotropy of pentacoordinate
 Co(II) field-supported single-molecule magnets.
;
_journal_issue 45
_journal_name_full 'Dalton transactions (Cambridge, England : 2003)'
_journal_page_first 16973
_journal_page_last 16985
_journal_paper_doi 10.1039/d5dt02098k
_journal_volume 54
_journal_year 2025
_chemical_formula_moiety 'C19 H13 Cl2 Co N3 O'
_chemical_formula_sum 'C19 H13 Cl2 Co N3 O'
_chemical_formula_weight 429.15
_space_group_crystal_system triclinic
_space_group_IT_number 2
_space_group_name_Hall '-P 1'
_space_group_name_H-M_alt 'P -1'
_atom_sites_solution_hydrogens geom
_audit_creation_method SHELXL-2014/6
_audit_update_record
;
2025-05-27 deposited with the CCDC.	2025-10-20 downloaded from the CCDC.
;
_cell_angle_alpha 83.105(3)
_cell_angle_beta 86.778(3)
_cell_angle_gamma 88.408(3)
_cell_formula_units_Z 4
_cell_length_a 7.5728(3)
_cell_length_b 12.5739(5)
_cell_length_c 18.3288(7)
_cell_measurement_reflns_used 5719
_cell_measurement_temperature 293(2)
_cell_measurement_theta_max 28.8180
_cell_measurement_theta_min 3.8550
_cell_volume 1729.51(12)
_computing_cell_refinement 'CrysAlis CCD v. 1.163 (UNIL IC & KUMA 2000)'
_computing_data_collection 'CrysAlis CCD v. 1.163 (UNIL IC & KUMA 2000)'
_computing_data_reduction 'CrysAlis CCD v. 1.163 (UNIL IC & KUMA 2000)'
_computing_molecular_graphics 'Mercury (Macrae, J.Appl.Cryst. 41 (2008) 466-470'
_computing_publication_material 'Olex2 (Dolomanov et al., 2009)'
_computing_structure_refinement 'SHELXL-2014/6 (Sheldrick, 2014)'
_computing_structure_solution 'SHELXS-97 (Sheldrick, 1990)'
_diffrn_ambient_temperature 293(2)
_diffrn_measured_fraction_theta_full 0.974
_diffrn_measured_fraction_theta_max 0.998
_diffrn_measurement_device_type 'Oxford Diffraction Gemini A Ultra'
_diffrn_radiation_type MoK\a
_diffrn_radiation_wavelength 0.71073
_diffrn_reflns_av_R_equivalents 0.0283
_diffrn_reflns_av_unetI/netI 0.0419
_diffrn_reflns_Laue_measured_fraction_full 0.974
_diffrn_reflns_Laue_measured_fraction_max 0.998
_diffrn_reflns_limit_h_max 7
_diffrn_reflns_limit_h_min -9
_diffrn_reflns_limit_k_max 14
_diffrn_reflns_limit_k_min -14
_diffrn_reflns_limit_l_max 21
_diffrn_reflns_limit_l_min -21
_diffrn_reflns_number 12950
_diffrn_reflns_point_group_measured_fraction_full 0.974
_diffrn_reflns_point_group_measured_fraction_max 0.998
_diffrn_reflns_theta_full 25.242
_diffrn_reflns_theta_max 25.047
_diffrn_reflns_theta_min 3.324
_exptl_absorpt_coefficient_mu 1.315
_exptl_absorpt_correction_T_max 1.00000
_exptl_absorpt_correction_T_min 0.81163
_exptl_absorpt_correction_type multi-scan
_exptl_absorpt_process_details 'Blessing, Acta Cryst. A51 (1995) 33-38'
_exptl_crystal_colour green
_exptl_crystal_density_diffrn 1.648
_exptl_crystal_description brick
_exptl_crystal_F_000 868
_exptl_crystal_size_max 0.2145
_exptl_crystal_size_mid 0.0433
_exptl_crystal_size_min 0.0364
_refine_diff_density_max 0.367
_refine_diff_density_min -0.305
_refine_diff_density_rms 0.056
_refine_ls_extinction_method none
_refine_ls_goodness_of_fit_ref 1.032
_refine_ls_hydrogen_treatment constr
_refine_ls_matrix_type full
_refine_ls_number_parameters 469
_refine_ls_number_reflns 6082
_refine_ls_number_restraints 0
_refine_ls_restrained_S_all 1.032
_refine_ls_R_factor_all 0.0499
_refine_ls_R_factor_gt 0.0340
_refine_ls_shift/su_max 0.001
_refine_ls_shift/su_mean 0.000
_refine_ls_structure_factor_coef Fsqd
_refine_ls_weighting_details 'w=1/[\s^2^(Fo^2^)+(0.0379P)^2^+0.0034P] where P=(Fo^2^+2Fc^2^)/3'
_refine_ls_weighting_scheme calc
_refine_ls_wR_factor_gt 0.0749
_refine_ls_wR_factor_ref 0.0801
_reflns_Friedel_coverage 0.000
_reflns_number_gt 4806
_reflns_number_total 6082
_reflns_threshold_expression 'I > 2\s(I)'
_cod_data_source_file d5dt02098k2.cif
_cod_data_source_block Co55
_cod_depositor_comments 'Adding full bibliography for 7719687--7719688.cif.'
_cod_database_code 7719687
_shelx_space_group_comment
;
The symmetry employed for this shelxl refinement is uniquely defined
by the following loop, which should always be used as a source of
symmetry information in preference to the above space-group names.
They are only intended as comments.
;
_shelxl_version_number 2014/6

loop_
_space_group_symop_operation_xyz
'x, y, z'
'-x, -y, -z'

loop_
_atom_site_label
_atom_site_type_symbol
_atom_site_fract_x
_atom_site_fract_y
_atom_site_fract_z
_atom_site_U_iso_or_equiv
_atom_site_adp_type
_atom_site_occupancy
_atom_site_site_symmetry_order
_atom_site_calc_flag
_atom_site_refinement_flags_posn
_atom_site_refinement_flags_adp
_atom_site_refinement_flags_occupancy
_atom_site_disorder_assembly
_atom_site_disorder_group
Co1 Co 0.37691(5) 0.29508(2) -0.42643(2) 0.03127(11) Uani 1 1 d . . . . .
Cl1 Cl 0.54302(11) 0.25809(5) -0.32660(4) 0.0478(2) Uani 1 1 d . . . . .
Cl2 Cl 0.11046(10) 0.20804(5) -0.41138(4) 0.0511(2) Uani 1 1 d . . . . .
O1 O 0.1467(3) 0.42317(15) -0.78721(10) 0.0502(6) Uani 1 1 d . . . . .
N1 N 0.3007(3) 0.45686(15) -0.41171(11) 0.0335(5) Uani 1 1 d . . . . .
N2 N 0.3346(3) 0.36861(14) -0.53078(11) 0.0296(5) Uani 1 1 d . . . . .
N3 N 0.5240(3) 0.19909(15) -0.49908(11) 0.0329(5) Uani 1 1 d . . . . .
C1 C 0.2911(4) 0.4972(2) -0.34713(15) 0.0405(7) Uani 1 1 d . . . . .
H1 H 0.3338 0.4559 -0.3060 0.049 Uiso 1 1 calc R U . . .
C2 C 0.2197(4) 0.5981(2) -0.33942(16) 0.0430(7) Uani 1 1 d . . . . .
H2 H 0.2159 0.6246 -0.2941 0.052 Uiso 1 1 calc R U . . .
C3 C 0.1551(4) 0.6580(2) -0.39953(16) 0.0409(7) Uani 1 1 d . . . . .
H3 H 0.1044 0.7253 -0.3952 0.049 Uiso 1 1 calc R U . . .
C4 C 0.1652(4) 0.61827(19) -0.46698(15) 0.0357(6) Uani 1 1 d . . . . .
H4 H 0.1232 0.6587 -0.5085 0.043 Uiso 1 1 calc R U . . .
C5 C 0.2387(3) 0.51742(18) -0.47120(13) 0.0286(6) Uani 1 1 d . . . . .
C6 C 0.2591(3) 0.46692(18) -0.54034(13) 0.0283(6) Uani 1 1 d . . . . .
C7 C 0.2079(4) 0.51177(19) -0.60839(14) 0.0315(6) Uani 1 1 d . . . . .
H7 H 0.1572 0.5803 -0.6144 0.038 Uiso 1 1 calc R U . . .
C8 C 0.2329(4) 0.45319(19) -0.66820(13) 0.0318(6) Uani 1 1 d . . . . .
C9 C 0.3169(4) 0.35251(19) -0.65736(14) 0.0330(6) Uani 1 1 d . . . . .
H9 H 0.3373 0.3124 -0.6966 0.040 Uiso 1 1 calc R U . . .
C10 C 0.3692(3) 0.31306(18) -0.58865(13) 0.0292(6) Uani 1 1 d . . . . .
C11 C 0.4768(4) 0.21449(18) -0.56965(13) 0.0301(6) Uani 1 1 d . . . . .
C12 C 0.5394(4) 0.1475(2) -0.62064(15) 0.0391(7) Uani 1 1 d . . . . .
H12 H 0.5044 0.1583 -0.6688 0.047 Uiso 1 1 calc R U . . .
C13 C 0.6544(4) 0.0645(2) -0.59838(16) 0.0460(8) Uani 1 1 d . . . . .
H13 H 0.6956 0.0176 -0.6313 0.055 Uiso 1 1 calc R U . . .
C14 C 0.7081(4) 0.0515(2) -0.52759(16) 0.0471(8) Uani 1 1 d . . . . .
H14 H 0.7895 -0.0023 -0.5124 0.057 Uiso 1 1 calc R U . . .
C15 C 0.6386(4) 0.1198(2) -0.47959(15) 0.0409(7) Uani 1 1 d . . . . .
H15 H 0.6732 0.1102 -0.4313 0.049 Uiso 1 1 calc R U . . .
C16 C 0.1737(4) 0.4960(2) -0.73974(14) 0.0357(6) Uani 1 1 d . . . . .
C17 C 0.1346(4) 0.5946(2) -0.77129(15) 0.0412(7) Uani 1 1 d . . . . .
H17 H 0.1395 0.6579 -0.7501 0.049 Uiso 1 1 calc R U . . .
C18 C 0.0841(4) 0.5840(2) -0.84330(15) 0.0499(8) Uani 1 1 d . . . . .
H18 H 0.0517 0.6392 -0.8788 0.060 Uiso 1 1 calc R U . . .
C19 C 0.0919(4) 0.4805(3) -0.85049(16) 0.0519(8) Uani 1 1 d . . . . .
H19 H 0.0642 0.4509 -0.8925 0.062 Uiso 1 1 calc R U . . .
Co2 Co 0.65586(5) 0.20625(2) 0.07653(2) 0.03148(11) Uani 1 1 d . . . . .
Cl3 Cl 0.56624(13) 0.27612(6) 0.18203(4) 0.0593(2) Uani 1 1 d . . . . .
Cl4 Cl 0.92524(9) 0.28421(5) 0.03672(4) 0.03922(17) Uani 1 1 d . . . . .
O2 O 0.8797(3) -0.12963(15) -0.19249(11) 0.0557(6) Uani 1 1 d . . . . .
N4 N 0.7176(3) 0.04649(15) 0.12154(11) 0.0325(5) Uani 1 1 d . . . . .
N5 N 0.6674(3) 0.11767(14) -0.01198(11) 0.0275(5) Uani 1 1 d . . . . .
N6 N 0.4910(3) 0.29059(16) -0.00240(12) 0.0348(5) Uani 1 1 d . . . . .
C20 C 0.7286(4) 0.0142(2) 0.19348(14) 0.0414(7) Uani 1 1 d . . . . .
H20 H 0.6939 0.0617 0.2270 0.050 Uiso 1 1 calc R U . . .
C21 C 0.7891(4) -0.0863(2) 0.21961(15) 0.0443(7) Uani 1 1 d . . . . .
H21 H 0.7942 -0.1070 0.2699 0.053 Uiso 1 1 calc R U . . .
C22 C 0.8418(4) -0.1554(2) 0.16985(15) 0.0434(7) Uani 1 1 d . . . . .
H22 H 0.8840 -0.2237 0.1864 0.052 Uiso 1 1 calc R U . . .
C23 C 0.8327(4) -0.12434(19) 0.09553(14) 0.0362(7) Uani 1 1 d . . . . .
H23 H 0.8692 -0.1707 0.0615 0.043 Uiso 1 1 calc R U . . .
C24 C 0.7679(3) -0.02254(18) 0.07262(13) 0.0284(6) Uani 1 1 d . . . . .
C25 C 0.7414(3) 0.01905(17) -0.00490(13) 0.0266(6) Uani 1 1 d . . . . .
C26 C 0.7811(3) -0.03407(18) -0.06580(14) 0.0315(6) Uani 1 1 d . . . . .
H26 H 0.8302 -0.1030 -0.0604 0.038 Uiso 1 1 calc R U . . .
C27 C 0.7465(3) 0.01725(18) -0.13545(13) 0.0298(6) Uani 1 1 d . . . . .
C28 C 0.6618(3) 0.11848(18) -0.14117(14) 0.0313(6) Uani 1 1 d . . . . .
H28 H 0.6324 0.1530 -0.1868 0.038 Uiso 1 1 calc R U . . .
C29 C 0.6229(3) 0.16604(18) -0.07759(13) 0.0287(6) Uani 1 1 d . . . . .
C30 C 0.5259(3) 0.26876(18) -0.07257(14) 0.0303(6) Uani 1 1 d . . . . .
C31 C 0.4674(4) 0.33534(19) -0.13192(15) 0.0391(7) Uani 1 1 d . . . . .
H31 H 0.4942 0.3196 -0.1797 0.047 Uiso 1 1 calc R U . . .
C32 C 0.3679(4) 0.4262(2) -0.11934(17) 0.0467(8) Uani 1 1 d . . . . .
H32 H 0.3287 0.4729 -0.1587 0.056 Uiso 1 1 calc R U . . .
C33 C 0.3278(4) 0.4464(2) -0.04870(18) 0.0486(8) Uani 1 1 d . . . . .
H33 H 0.2583 0.5059 -0.0392 0.058 Uiso 1 1 calc R U . . .
C34 C 0.3920(4) 0.3773(2) 0.00826(16) 0.0427(7) Uani 1 1 d . . . . .
H34 H 0.3652 0.3917 0.0563 0.051 Uiso 1 1 calc R U . . .
C35 C 0.7988(4) -0.03182(19) -0.20100(14) 0.0339(6) Uani 1 1 d . . . . .
C36 C 0.7961(4) 0.0052(2) -0.27265(15) 0.0488(8) Uani 1 1 d . . . . .
H36 H 0.7500 0.0707 -0.2932 0.059 Uiso 1 1 calc R U . . .
C37 C 0.8791(5) -0.0773(3) -0.31091(18) 0.0671(10) Uani 1 1 d . . . . .
H37 H 0.8953 -0.0765 -0.3617 0.081 Uiso 1 1 calc R U . . .
C38 C 0.9277(5) -0.1537(3) -0.26121(19) 0.0623(10) Uani 1 1 d . . . . .
H38 H 0.9872 -0.2164 -0.2714 0.075 Uiso 1 1 calc R U . . .

loop_
_atom_site_aniso_label
_atom_site_aniso_U_11
_atom_site_aniso_U_22
_atom_site_aniso_U_33
_atom_site_aniso_U_23
_atom_site_aniso_U_13
_atom_site_aniso_U_12
Co1 0.0376(2) 0.03136(19) 0.02362(19) 0.00197(14) -0.00383(16) 0.00260(15)
Cl1 0.0584(5) 0.0506(4) 0.0349(4) -0.0011(3) -0.0187(4) 0.0067(3)
Cl2 0.0398(5) 0.0507(4) 0.0580(5) 0.0157(4) -0.0073(4) -0.0042(3)
O1 0.0616(15) 0.0530(12) 0.0371(11) -0.0085(9) -0.0158(11) 0.0165(10)
N1 0.0386(15) 0.0355(11) 0.0262(12) -0.0018(9) -0.0039(10) 0.0021(10)
N2 0.0336(14) 0.0280(11) 0.0261(11) 0.0012(9) -0.0010(10) 0.0011(9)
N3 0.0373(14) 0.0318(11) 0.0284(12) 0.0010(9) -0.0032(10) 0.0034(10)
C1 0.047(2) 0.0441(16) 0.0313(16) -0.0070(12) -0.0023(14) -0.0005(14)
C2 0.044(2) 0.0490(16) 0.0386(17) -0.0162(14) 0.0028(14) -0.0038(14)
C3 0.0387(19) 0.0335(14) 0.0517(19) -0.0129(13) 0.0027(15) -0.0004(12)
C4 0.0298(17) 0.0325(13) 0.0436(17) 0.0002(12) -0.0032(13) 0.0011(11)
C5 0.0244(15) 0.0294(12) 0.0312(14) -0.0008(11) 0.0005(12) -0.0021(11)
C6 0.0264(16) 0.0292(12) 0.0281(14) 0.0026(10) -0.0027(12) -0.0027(11)
C7 0.0308(16) 0.0285(12) 0.0336(15) 0.0038(11) -0.0037(12) -0.0001(11)
C8 0.0289(16) 0.0367(14) 0.0282(14) 0.0049(11) -0.0036(12) -0.0052(11)
C9 0.0332(17) 0.0386(14) 0.0271(14) -0.0031(11) -0.0026(12) 0.0011(12)
C10 0.0307(16) 0.0317(13) 0.0244(14) -0.0011(11) 0.0005(12) -0.0015(11)
C11 0.0323(16) 0.0293(13) 0.0278(14) 0.0006(11) -0.0019(12) -0.0009(11)
C12 0.0459(19) 0.0408(15) 0.0301(15) -0.0036(12) -0.0029(13) 0.0042(13)
C13 0.057(2) 0.0395(15) 0.0411(17) -0.0074(13) 0.0037(15) 0.0101(14)
C14 0.046(2) 0.0426(16) 0.0501(19) -0.0003(14) -0.0009(15) 0.0136(14)
C15 0.047(2) 0.0395(15) 0.0344(16) 0.0041(12) -0.0074(14) 0.0098(13)
C16 0.0330(17) 0.0455(15) 0.0279(14) -0.0011(12) -0.0034(12) 0.0004(12)
C17 0.048(2) 0.0422(15) 0.0331(16) 0.0013(12) -0.0119(14) 0.0018(13)
C18 0.054(2) 0.0603(19) 0.0322(16) 0.0092(14) -0.0145(15) 0.0088(15)
C19 0.048(2) 0.079(2) 0.0304(17) -0.0134(15) -0.0150(15) 0.0189(17)
Co2 0.0390(2) 0.03062(18) 0.0250(2) -0.00551(14) -0.00108(16) 0.00527(15)
Cl3 0.0880(7) 0.0563(4) 0.0329(4) -0.0125(3) 0.0087(4) 0.0192(4)
Cl4 0.0403(4) 0.0367(3) 0.0410(4) -0.0059(3) -0.0029(3) 0.0003(3)
O2 0.0726(17) 0.0444(11) 0.0501(13) -0.0097(10) -0.0009(12) 0.0130(10)
N4 0.0393(15) 0.0323(11) 0.0253(12) -0.0018(9) -0.0003(10) 0.0019(10)
N5 0.0308(13) 0.0270(10) 0.0248(11) -0.0029(8) -0.0038(10) 0.0025(9)
N6 0.0345(14) 0.0352(11) 0.0355(13) -0.0081(10) -0.0046(11) 0.0061(10)
C20 0.056(2) 0.0413(15) 0.0265(15) -0.0022(12) 0.0006(14) -0.0007(14)
C21 0.055(2) 0.0472(16) 0.0285(15) 0.0053(13) -0.0049(14) -0.0046(14)
C22 0.052(2) 0.0335(14) 0.0430(18) 0.0045(13) -0.0094(15) 0.0026(13)
C23 0.0413(18) 0.0309(13) 0.0358(16) -0.0029(12) -0.0022(13) 0.0033(12)
C24 0.0273(16) 0.0293(13) 0.0279(14) -0.0006(11) -0.0014(11) -0.0028(11)
C25 0.0268(15) 0.0258(12) 0.0275(14) -0.0037(10) -0.0020(11) -0.0002(10)
C26 0.0316(17) 0.0263(12) 0.0364(15) -0.0035(11) -0.0025(12) 0.0040(11)
C27 0.0302(16) 0.0316(13) 0.0285(14) -0.0065(11) -0.0029(12) -0.0019(11)
C28 0.0339(17) 0.0340(13) 0.0264(14) -0.0037(11) -0.0065(12) 0.0027(11)
C29 0.0271(16) 0.0304(12) 0.0290(14) -0.0049(11) -0.0041(12) 0.0011(11)
C30 0.0267(16) 0.0305(13) 0.0344(15) -0.0054(11) -0.0059(12) 0.0008(11)
C31 0.0449(19) 0.0352(14) 0.0374(16) -0.0029(12) -0.0096(14) 0.0050(13)
C32 0.047(2) 0.0380(15) 0.055(2) -0.0010(14) -0.0171(16) 0.0087(13)
C33 0.041(2) 0.0399(16) 0.067(2) -0.0142(15) -0.0137(17) 0.0151(13)
C34 0.0368(19) 0.0448(16) 0.0483(18) -0.0151(14) -0.0032(14) 0.0108(13)
C35 0.0360(17) 0.0305(13) 0.0365(16) -0.0100(11) -0.0035(13) 0.0039(11)
C36 0.057(2) 0.0525(17) 0.0337(17) 0.0033(13) -0.0042(15) 0.0203(15)
C37 0.071(3) 0.105(3) 0.0284(18) -0.0238(19) -0.0025(18) 0.010(2)
C38 0.070(3) 0.063(2) 0.059(2) -0.0346(19) 0.0020(19) 0.0107(18)

loop_
_atom_type_symbol
_atom_type_description
_atom_type_scat_dispersion_real
_atom_type_scat_dispersion_imag
_atom_type_scat_source
C C 0.0033 0.0016 'International Tables Vol C Tables 4.2.6.8 and 6.1.1.4'
H H 0.0000 0.0000 'International Tables Vol C Tables 4.2.6.8 and 6.1.1.4'
N N 0.0061 0.0033 'International Tables Vol C Tables 4.2.6.8 and 6.1.1.4'
Cl Cl 0.1484 0.1585 'International Tables Vol C Tables 4.2.6.8 and 6.1.1.4'
Co Co 0.3494 0.9721 'International Tables Vol C Tables 4.2.6.8 and 6.1.1.4'
O O 0.0106 0.0060 'International Tables Vol C Tables 4.2.6.8 and 6.1.1.4'

loop_
_geom_angle_atom_site_label_1
_geom_angle_atom_site_label_2
_geom_angle_atom_site_label_3
_geom_angle
_geom_angle_site_symmetry_1
_geom_angle_site_symmetry_3
_geom_angle_publ_flag
N2 Co1 N1 75.08(7) . . ?
N2 Co1 N3 74.98(8) . . ?
N1 Co1 N3 143.05(8) . . ?
N2 Co1 Cl1 152.51(6) . . ?
N1 Co1 Cl1 98.36(6) . . ?
N3 Co1 Cl1 98.25(6) . . ?
N2 Co1 Cl2 95.33(6) . . ?
N1 Co1 Cl2 102.74(6) . . ?
N3 Co1 Cl2 101.13(6) . . ?
Cl1 Co1 Cl2 112.16(3) . . ?
C16 O1 C19 106.4(2) . . ?
C1 N1 C5 118.5(2) . . ?
C1 N1 Co1 124.97(17) . . ?
C5 N1 Co1 116.08(15) . . ?
C6 N2 C10 120.5(2) . . ?
C6 N2 Co1 120.31(16) . . ?
C10 N2 Co1 118.98(15) . . ?
C15 N3 C11 118.5(2) . . ?
C15 N3 Co1 126.42(17) . . ?
C11 N3 Co1 114.64(16) . . ?
N1 C1 C2 122.3(3) . . ?
C3 C2 C1 118.8(2) . . ?
C2 C3 C4 119.9(2) . . ?
C3 C4 C5 118.6(2) . . ?
N1 C5 C4 122.0(2) . . ?
N1 C5 C6 114.4(2) . . ?
C4 C5 C6 123.6(2) . . ?
N2 C6 C7 121.3(2) . . ?
N2 C6 C5 112.8(2) . . ?
C7 C6 C5 125.9(2) . . ?
C6 C7 C8 119.2(2) . . ?
C7 C8 C9 118.4(2) . . ?
C7 C8 C16 120.6(2) . . ?
C9 C8 C16 121.0(2) . . ?
C10 C9 C8 119.8(2) . . ?
N2 C10 C9 120.7(2) . . ?
N2 C10 C11 112.7(2) . . ?
C9 C10 C11 126.5(2) . . ?
N3 C11 C12 121.5(2) . . ?
N3 C11 C10 114.5(2) . . ?
C12 C11 C10 123.7(2) . . ?
C13 C12 C11 118.6(2) . . ?
C14 C13 C12 119.9(3) . . ?
C13 C14 C15 118.4(3) . . ?
N3 C15 C14 123.0(2) . . ?
C17 C16 O1 109.8(2) . . ?
C17 C16 C8 134.0(2) . . ?
O1 C16 C8 116.3(2) . . ?
C16 C17 C18 106.8(2) . . ?
C19 C18 C17 106.9(2) . . ?
C18 C19 O1 110.2(2) . . ?
N5 Co2 N4 74.70(7) . . ?
N5 Co2 N6 74.34(8) . . ?
N4 Co2 N6 139.87(8) . . ?
N5 Co2 Cl3 162.69(7) . . ?
N4 Co2 Cl3 99.46(6) . . ?
N6 Co2 Cl3 102.55(6) . . ?
N5 Co2 Cl4 90.86(6) . . ?
N4 Co2 Cl4 106.05(6) . . ?
N6 Co2 Cl4 99.32(6) . . ?
Cl3 Co2 Cl4 106.44(3) . . ?
C35 O2 C38 106.5(2) . . ?
C20 N4 C24 118.9(2) . . ?
C20 N4 Co2 124.46(16) . . ?
C24 N4 Co2 116.25(15) . . ?
C29 N5 C25 121.2(2) . . ?
C29 N5 Co2 118.52(15) . . ?
C25 N5 Co2 119.61(15) . . ?
C34 N6 C30 118.1(2) . . ?
C34 N6 Co2 125.08(18) . . ?
C30 N6 Co2 114.72(16) . . ?
N4 C20 C21 122.5(2) . . ?
C22 C21 C20 118.4(3) . . ?
C21 C22 C23 120.4(2) . . ?
C22 C23 C24 118.5(2) . . ?
N4 C24 C23 121.3(2) . . ?
N4 C24 C25 114.39(19) . . ?
C23 C24 C25 124.2(2) . . ?
N5 C25 C26 120.9(2) . . ?
N5 C25 C24 112.5(2) . . ?
C26 C25 C24 126.6(2) . . ?
C25 C26 C27 119.0(2) . . ?
C26 C27 C28 118.9(2) . . ?
C26 C27 C35 120.8(2) . . ?
C28 C27 C35 120.2(2) . . ?
C29 C28 C27 118.8(2) . . ?
N5 C29 C28 120.9(2) . . ?
N5 C29 C30 112.8(2) . . ?
C28 C29 C30 126.2(2) . . ?
N6 C30 C31 121.8(2) . . ?
N6 C30 C29 113.5(2) . . ?
C31 C30 C29 124.6(2) . . ?
C30 C31 C32 118.9(3) . . ?
C33 C32 C31 119.4(3) . . ?
C32 C33 C34 118.8(3) . . ?
N6 C34 C33 122.9(3) . . ?
C36 C35 O2 110.1(2) . . ?
C36 C35 C27 131.7(2) . . ?
O2 C35 C27 117.9(2) . . ?
C35 C36 C37 105.5(2) . . ?
C38 C37 C36 107.0(3) . . ?
C37 C38 O2 110.9(3) . . ?

loop_
_geom_bond_atom_site_label_1
_geom_bond_atom_site_label_2
_geom_bond_distance
_geom_bond_site_symmetry_2
_geom_bond_publ_flag
Co1 N2 2.0599(19) . ?
Co1 N1 2.143(2) . ?
Co1 N3 2.149(2) . ?
Co1 Cl1 2.2735(7) . ?
Co1 Cl2 2.3093(8) . ?
O1 C16 1.363(3) . ?
O1 C19 1.368(3) . ?
N1 C1 1.340(3) . ?
N1 C5 1.352(3) . ?
N2 C6 1.344(3) . ?
N2 C10 1.348(3) . ?
N3 C15 1.333(3) . ?
N3 C11 1.351(3) . ?
C1 C2 1.386(4) . ?
C2 C3 1.364(4) . ?
C3 C4 1.385(4) . ?
C4 C5 1.380(3) . ?
C5 C6 1.483(3) . ?
C6 C7 1.377(3) . ?
C7 C8 1.394(3) . ?
C8 C9 1.399(3) . ?
C8 C16 1.447(3) . ?
C9 C10 1.373(3) . ?
C10 C11 1.481(3) . ?
C11 C12 1.387(3) . ?
C12 C13 1.379(4) . ?
C13 C14 1.371(4) . ?
C14 C15 1.376(4) . ?
C16 C17 1.336(4) . ?
C17 C18 1.417(4) . ?
C18 C19 1.323(4) . ?
Co2 N5 2.0719(18) . ?
Co2 N4 2.128(2) . ?
Co2 N6 2.130(2) . ?
Co2 Cl3 2.2801(7) . ?
Co2 Cl4 2.3296(8) . ?
O2 C35 1.355(3) . ?
O2 C38 1.358(4) . ?
N4 C20 1.339(3) . ?
N4 C24 1.354(3) . ?
N5 C29 1.337(3) . ?
N5 C25 1.341(3) . ?
N6 C34 1.333(3) . ?
N6 C30 1.357(3) . ?
C20 C21 1.373(4) . ?
C21 C22 1.369(4) . ?
C22 C23 1.376(4) . ?
C23 C24 1.384(3) . ?
C24 C25 1.477(3) . ?
C25 C26 1.383(3) . ?
C26 C27 1.395(3) . ?
C27 C28 1.404(3) . ?
C27 C35 1.446(3) . ?
C28 C29 1.386(3) . ?
C29 C30 1.478(3) . ?
C30 C31 1.377(3) . ?
C31 C32 1.386(4) . ?
C32 C33 1.365(4) . ?
C33 C34 1.378(4) . ?
C35 C36 1.341(4) . ?
C36 C37 1.433(4) . ?
C37 C38 1.302(5) . ?

loop_
_geom_hbond_atom_site_label_D
_geom_hbond_atom_site_label_H
_geom_hbond_atom_site_label_A
_geom_hbond_distance_DH
_geom_hbond_distance_HA
_geom_hbond_distance_DA
_geom_hbond_angle_DHA
_geom_hbond_site_symmetry_A
C4 H4 Cl2 0.93 2.76 3.633(3) 156.3 2_564
C9 H9 Cl3 0.93 2.82 3.620(3) 145.4 1_554
C23 H23 Cl4 0.93 2.81 3.707(3) 163.3 2_755
C36 H36 Cl1 0.93 2.82 3.725(3) 165.4 .
